data_2206801
loop_
_publ_author_name
'Zhang, Lei'
'Zhao, Xin-Hua'
'Zhao, Yuan'

_publ_section_title
;
 \m-2,3,5,6-Tetra-2-pyridylpyrazine-bis[dichloromercury(II)]
;
_journal_coeditor_code TK6246
_journal_issue 9
_journal_name_full 'Acta Crystallographica Section E'
_journal_page_first m1760
_journal_page_last m1761
_journal_paper_doi 10.1107/S1600536805024712
_journal_volume 61
_journal_year 2005
_chemical_formula_iupac '[Hg2 Cl4 (C24 H16 N6)]'
_chemical_formula_moiety 'C24 H16 Cl4 Hg2 N6'
_chemical_formula_sum 'C24 H16 Cl4 Hg2 N6'
_chemical_formula_weight 931.41
_chemical_name_systematic
;
\m-2,3,5,6-tetra-2-pyridylpyrazine-\k^4^N^2^,N^6^:N^3^,N^5^-
bis[dichloromercury(II)]
;
_space_group_IT_number 2
_symmetry_cell_setting triclinic
_symmetry_space_group_name_Hall '-P 1'
_symmetry_space_group_name_H-M 'P -1'
_atom_sites_solution_hydrogens geom
_atom_sites_solution_primary direct
_atom_sites_solution_secondary difmap
_audit_creation_method SHELXL-97
_cell_angle_alpha 111.030(2)
_cell_angle_beta 97.764(2)
_cell_angle_gamma 106.370(2)
_cell_formula_units_Z 1
_cell_length_a 7.2045(8)
_cell_length_b 9.1939(10)
_cell_length_c 11.2326(13)
_cell_measurement_reflns_used 3118
_cell_measurement_temperature 100(2)
_cell_measurement_theta_max 28.2
_cell_measurement_theta_min 2.5
_cell_volume 642.71(13)
_computing_cell_refinement 'SAINT (Bruker, 1998)'
_computing_data_collection 'SMART (Bruker, 1998)'
_computing_data_reduction 'SAINT and SHELXTL (Bruker, 1998)'
_computing_molecular_graphics 'SHELXTL (Bruker, 1998)'
_computing_publication_material SHELXTL
_computing_structure_refinement SHELXL97
_computing_structure_solution 'SHELXS97 (Sheldrick, 1997)'
_diffrn_ambient_temperature 100(2)
_diffrn_measured_fraction_theta_full 0.97
_diffrn_measured_fraction_theta_max 0.97
_diffrn_measurement_device_type 'Bruker SMART 1000 CCD area-detector'
_diffrn_measurement_method '\f and \w'
_diffrn_radiation_monochromator graphite
_diffrn_radiation_source 'fine-focus sealed tube'
_diffrn_radiation_type MoK\a
_diffrn_radiation_wavelength 0.71073
_diffrn_reflns_av_R_equivalents 0.028
_diffrn_reflns_av_sigmaI/netI 0.049
_diffrn_reflns_limit_h_max 6
_diffrn_reflns_limit_h_min -8
_diffrn_reflns_limit_k_max 11
_diffrn_reflns_limit_k_min -10
_diffrn_reflns_limit_l_max 13
_diffrn_reflns_limit_l_min -12
_diffrn_reflns_number 3571
_diffrn_reflns_theta_full 26.0
_diffrn_reflns_theta_max 26.00
_diffrn_reflns_theta_min 2.01
_diffrn_standards_decay_% 0
_diffrn_standards_number 0
_exptl_absorpt_coefficient_mu 12.372
_exptl_absorpt_correction_T_max 0.084
_exptl_absorpt_correction_T_min 0.076
_exptl_absorpt_correction_type multi-scan
_exptl_absorpt_process_details '(SADABS; Bruker, 1998)'
_exptl_crystal_colour colorless
_exptl_crystal_density_diffrn 2.406
_exptl_crystal_density_method 'not measured'
_exptl_crystal_description Block
_exptl_crystal_F_000 430
_exptl_crystal_size_max 0.22
_exptl_crystal_size_mid 0.20
_exptl_crystal_size_min 0.20
_refine_diff_density_max 1.80
_refine_diff_density_min -1.73
_refine_ls_extinction_method none
_refine_ls_goodness_of_fit_ref 1.11
_refine_ls_hydrogen_treatment constr
_refine_ls_matrix_type full
_refine_ls_number_parameters 163
_refine_ls_number_reflns 2442
_refine_ls_number_restraints 0
_refine_ls_restrained_S_all 1.11
_refine_ls_R_factor_all 0.028
_refine_ls_R_factor_gt 0.026
_refine_ls_shift/su_max 0.001
_refine_ls_shift/su_mean <0.001
_refine_ls_structure_factor_coef Fsqd
_refine_ls_weighting_details 'calc w = 1/[\s^2^(Fo^2^)+(0.0235P)^2^] where P = (Fo^2^+2Fc^2^)/3'
_refine_ls_weighting_scheme calc
_refine_ls_wR_factor_gt 0.064
_refine_ls_wR_factor_ref 0.065
_reflns_number_gt 2341
_reflns_number_total 2442
_reflns_threshold_expression I>2\s(I)
_cod_data_source_file tk6246.cif
_cod_data_source_block I
_cod_depositor_comments
;
The following automatic conversions were performed:
'_geom_bond_publ_flag' value 'Yes' changed to 'yes' according to
'/home/saulius/struct/CIF-dictionaries/cif_core.dic' dictionary named
'cif_core.dic' version 2.4.1 from 2010-06-29 (5
times).

'_geom_angle_publ_flag' value 'Yes' changed to 'yes' according to
'/home/saulius/struct/CIF-dictionaries/cif_core.dic' dictionary named
'cif_core.dic' version 2.4.1 from 2010-06-29 (10 times).

Automatic conversion script
Id: cif_fix_enum 1527 2010-12-29 10:47:43Z saulius 

The following automatic conversions were performed:

'_geom_bond_publ_flag' value 'Yes' changed to 'yes' according to
/home/saulius/struct/CIF-dictionaries/cif_core.dic dictionary named
'cif_core.dic' version 2.4.1 from 2010-06-29 (5
times).

'_geom_angle_publ_flag' value 'Yes' changed to 'yes'
according to /home/saulius/struct/CIF-dictionaries/cif_core.dic
dictionary named 'cif_core.dic' version 2.4.1 from 2010-06-29 (10
times).

Automatic conversion script
Id: cif_fix_values 1715 2011-07-08 13:25:40Z adriana 
;
_cod_original_cell_volume 642.71(12)
_cod_database_code 2206801
_cod_database_fobs_code 2206801

loop_
_symmetry_equiv_pos_as_xyz
'x, y, z'
'-x, -y, -z'

loop_
_atom_site_label
_atom_site_fract_x
_atom_site_fract_y
_atom_site_fract_z
_atom_site_U_iso_or_equiv
_atom_site_adp_type
_atom_site_calc_flag
_atom_site_refinement_flags
_atom_site_occupancy
_atom_site_type_symbol
Hg1 0.51558(3) 0.89271(2) 0.794700(17) 0.01326(9) Uani d . 1 Hg
Cl1 0.7508(2) 1.05584(17) 0.72350(13) 0.0192(3) Uani d . 1 Cl
Cl2 0.2651(2) 0.82444(17) 0.90348(12) 0.0176(3) Uani d . 1 Cl
N1 0.7036(7) 0.7224(5) 0.8547(4) 0.0137(9) Uani d . 1 N
N2 0.4581(6) 0.6051(5) 0.6046(4) 0.0106(9) Uani d . 1 N
N3 0.2337(7) 0.7884(6) 0.5776(4) 0.0158(10) Uani d . 1 N
C1 0.7775(8) 0.7596(7) 0.9836(5) 0.0197(12) Uani d . 1 C
H1A 0.8160 0.8717 1.0468 0.024 Uiso calc R 1 H
C2 0.7988(9) 0.6426(7) 1.0264(5) 0.0194(12) Uani d . 1 C
H2A 0.8547 0.6746 1.1176 0.023 Uiso calc R 1 H
C3 0.7395(8) 0.4774(7) 0.9377(5) 0.0191(12) Uani d . 1 C
H3A 0.7479 0.3940 0.9670 0.023 Uiso calc R 1 H
C4 0.6672(8) 0.4371(7) 0.8041(5) 0.0146(11) Uani d . 1 C
H4A 0.6250 0.3253 0.7397 0.017 Uiso calc R 1 H
C5 0.6584(7) 0.5649(6) 0.7675(5) 0.0110(10) Uani d . 1 C
C6 0.5857(7) 0.5305(6) 0.6258(5) 0.0104(10) Uani d . 1 C
C7 0.3656(8) 0.5736(7) 0.4808(5) 0.0116(10) Uani d . 1 C
C8 0.2087(8) 0.6491(6) 0.4730(5) 0.0111(10) Uani d . 1 C
C9 0.0380(8) 0.5693(7) 0.3672(5) 0.0135(10) Uani d . 1 C
H9A 0.0215 0.4680 0.2956 0.016 Uiso calc R 1 H
C10 -0.1072(8) 0.6409(7) 0.3686(5) 0.0160(11) Uani d . 1 C
H10A -0.2235 0.5909 0.2965 0.019 Uiso calc R 1 H
C11 -0.0818(8) 0.7854(7) 0.4757(5) 0.0177(11) Uani d . 1 C
H11A -0.1791 0.8371 0.4782 0.021 Uiso calc R 1 H
C12 0.0892(8) 0.8536(7) 0.5797(5) 0.0183(12) Uani d . 1 C
H12A 0.1043 0.9504 0.6554 0.022 Uiso calc R 1 H

loop_
_atom_site_aniso_label
_atom_site_aniso_U_11
_atom_site_aniso_U_22
_atom_site_aniso_U_33
_atom_site_aniso_U_12
_atom_site_aniso_U_13
_atom_site_aniso_U_23
Hg1 0.01572(13) 0.01262(13) 0.01327(12) 0.00585(9) 0.00515(8) 0.00635(9)
Cl1 0.0226(7) 0.0162(7) 0.0226(7) 0.0065(6) 0.0113(5) 0.0106(6)
Cl2 0.0192(7) 0.0177(7) 0.0140(6) 0.0043(5) 0.0058(5) 0.0059(5)
N1 0.016(2) 0.017(2) 0.010(2) 0.0090(19) 0.0034(17) 0.0051(19)
N2 0.010(2) 0.009(2) 0.013(2) 0.0011(17) 0.0045(16) 0.0060(18)
N3 0.022(2) 0.017(2) 0.015(2) 0.012(2) 0.0069(18) 0.008(2)
C1 0.019(3) 0.024(3) 0.015(3) 0.008(2) 0.003(2) 0.007(2)
C2 0.023(3) 0.023(3) 0.012(3) 0.007(3) 0.002(2) 0.008(2)
C3 0.021(3) 0.024(3) 0.021(3) 0.008(2) 0.008(2) 0.017(3)
C4 0.013(3) 0.017(3) 0.016(3) 0.005(2) 0.003(2) 0.009(2)
C5 0.006(2) 0.013(3) 0.015(3) 0.003(2) 0.0035(19) 0.006(2)
C6 0.009(2) 0.006(2) 0.016(2) 0.0001(19) 0.0010(19) 0.007(2)
C7 0.013(3) 0.015(3) 0.012(2) 0.007(2) 0.0063(19) 0.010(2)
C8 0.015(3) 0.011(2) 0.015(2) 0.005(2) 0.008(2) 0.012(2)
C9 0.015(3) 0.014(3) 0.013(2) 0.005(2) 0.006(2) 0.007(2)
C10 0.013(3) 0.025(3) 0.018(3) 0.007(2) 0.007(2) 0.017(2)
C11 0.015(3) 0.023(3) 0.023(3) 0.009(2) 0.009(2) 0.015(2)
C12 0.019(3) 0.018(3) 0.021(3) 0.010(2) 0.006(2) 0.009(2)

loop_
_atom_type_symbol
_atom_type_description
_atom_type_scat_dispersion_real
_atom_type_scat_dispersion_imag
_atom_type_scat_source
C C 0.0033 0.0016 'International Tables Vol C Tables 4.2.6.8 and 6.1.1.4'
H H 0.0000 0.0000 'International Tables Vol C Tables 4.2.6.8 and 6.1.1.4'
N N 0.0061 0.0033 'International Tables Vol C Tables 4.2.6.8 and 6.1.1.4'
Hg Hg -2.3894 9.2266 'International Tables Vol C Tables 4.2.6.8 and 6.1.1.4'
Cl Cl 0.1484 0.1585 'International Tables Vol C Tables 4.2.6.8 and 6.1.1.4'

loop_
_geom_angle_atom_site_label_1
_geom_angle_atom_site_label_2
_geom_angle_atom_site_label_3
_geom_angle_site_symmetry_1
_geom_angle_site_symmetry_3
_geom_angle
_geom_angle_publ_flag
Cl1 Hg1 Cl2 . . 158.88(5) yes
Cl1 Hg1 N1 . . 101.93(11) yes
Cl1 Hg1 N2 . . 96.42(10) yes
Cl1 Hg1 N3 . . 92.20(11) yes
Cl2 Hg1 N1 . . 93.95(11) yes
Cl2 Hg1 N2 . . 102.98(10) yes
Cl2 Hg1 N3 . . 89.52(11) yes
N1 Hg1 N2 . . 64.68(13) yes
N1 Hg1 N3 . . 126.19(14) yes
N2 Hg1 N3 . . 62.25(13) yes
C5 N1 C1 . . 117.3(4) ?
C5 N1 Hg1 . . 117.8(3) ?
C1 N1 Hg1 . . 119.3(3) ?
C6 N2 C7 . . 120.8(4) ?
C6 N2 Hg1 . . 115.6(3) ?
C7 N2 Hg1 . . 118.4(3) ?
C8 N3 C12 . . 118.5(5) ?
C8 N3 Hg1 . . 120.3(3) ?
C12 N3 Hg1 . . 119.7(3) ?
N1 C1 C2 . . 122.5(5) ?
N1 C1 H1A . . 118.7 ?
C2 C1 H1A . . 118.7 ?
C1 C2 C3 . . 120.3(5) ?
C1 C2 H2A . . 119.9 ?
C3 C2 H2A . . 119.9 ?
C2 C3 C4 . . 118.0(5) ?
C2 C3 H3A . . 121.0 ?
C4 C3 H3A . . 121.0 ?
C5 C4 C3 . . 118.2(5) ?
C5 C4 H4A . . 120.9 ?
C3 C4 H4A . . 120.9 ?
N1 C5 C4 . . 123.3(5) ?
N1 C5 C6 . . 115.8(4) ?
C4 C5 C6 . . 120.9(4) ?
N2 C6 C7 . 2_666 120.0(5) ?
N2 C6 C5 . . 114.0(4) ?
C7 C6 C5 2_666 . 125.9(4) ?
N2 C7 C6 . 2_666 119.1(4) ?
N2 C7 C8 . . 114.4(4) ?
C6 C7 C8 2_666 . 126.5(5) ?
N3 C8 C9 . . 122.4(5) ?
N3 C8 C7 . . 116.3(4) ?
C9 C8 C7 . . 121.0(5) ?
C10 C9 C8 . . 118.5(5) ?
C10 C9 H9A . . 120.8 ?
C8 C9 H9A . . 120.8 ?
C11 C10 C9 . . 119.5(5) ?
C11 C10 H10A . . 120.3 ?
C9 C10 H10A . . 120.3 ?
C10 C11 C12 . . 118.5(5) ?
C10 C11 H11A . . 120.8 ?
C12 C11 H11A . . 120.8 ?
N3 C12 C11 . . 122.5(5) ?
N3 C12 H12A . . 118.7 ?
C11 C12 H12A . . 118.7 ?

loop_
_geom_bond_atom_site_label_1
_geom_bond_atom_site_label_2
_geom_bond_site_symmetry_2
_geom_bond_distance
_geom_bond_publ_flag
Hg1 Cl1 . 2.3569(14) yes
Hg1 Cl2 . 2.3773(14) yes
Hg1 N1 . 2.539(4) yes
Hg1 N2 . 2.610(4) yes
Hg1 N3 . 2.622(4) yes
N1 C5 . 1.339(7) ?
N1 C1 . 1.353(6) ?
N2 C6 . 1.337(6) ?
N2 C7 . 1.347(6) ?
N3 C8 . 1.336(7) ?
N3 C12 . 1.338(7) ?
C1 C2 . 1.362(8) ?
C1 H1A . 0.9500 ?
C2 C3 . 1.384(8) ?
C2 H2A . 0.9500 ?
C3 C4 . 1.394(7) ?
C3 H3A . 0.9500 ?
C4 C5 . 1.391(7) ?
C4 H4A . 0.9500 ?
C5 C6 . 1.492(7) ?
C6 C7 2_666 1.397(7) ?
C7 C6 2_666 1.397(7) ?
C7 C8 . 1.492(7) ?
C8 C9 . 1.391(7) ?
C9 C10 . 1.383(7) ?
C9 H9A . 0.9500 ?
C10 C11 . 1.379(8) ?
C10 H10A . 0.9500 ?
C11 C12 . 1.388(7) ?
C11 H11A . 0.9500 ?
C12 H12A . 0.9500 ?

loop_
_geom_torsion_atom_site_label_1
_geom_torsion_atom_site_label_2
_geom_torsion_atom_site_label_3
_geom_torsion_atom_site_label_4
_geom_torsion_site_symmetry_1
_geom_torsion_site_symmetry_4
_geom_torsion
Cl1 Hg1 N1 C5 . . -100.7(4)
Cl2 Hg1 N1 C5 . . 93.3(4)
N2 Hg1 N1 C5 . . -9.1(4)
N3 Hg1 N1 C5 . . 1.1(4)
Cl1 Hg1 N1 C1 . . 106.3(4)
Cl2 Hg1 N1 C1 . . -59.7(4)
N2 Hg1 N1 C1 . . -162.2(5)
N3 Hg1 N1 C1 . . -152.0(4)
Cl1 Hg1 N2 C6 . . 86.9(3)
Cl2 Hg1 N2 C6 . . -101.5(3)
N1 Hg1 N2 C6 . . -13.2(3)
N3 Hg1 N2 C6 . . 176.0(4)
Cl1 Hg1 N2 C7 . . -67.8(4)
Cl2 Hg1 N2 C7 . . 103.8(4)
N1 Hg1 N2 C7 . . -168.0(4)
N3 Hg1 N2 C7 . . 21.3(3)
Cl1 Hg1 N3 C8 . . 90.5(4)
Cl2 Hg1 N3 C8 . . -110.6(4)
N1 Hg1 N3 C8 . . -16.0(5)
N2 Hg1 N3 C8 . . -5.6(4)
Cl1 Hg1 N3 C12 . . -103.3(4)
Cl2 Hg1 N3 C12 . . 55.7(4)
N1 Hg1 N3 C12 . . 150.2(4)
N2 Hg1 N3 C12 . . 160.6(4)
C5 N1 C1 C2 . . -2.7(8)
Hg1 N1 C1 C2 . . 150.5(5)
N1 C1 C2 C3 . . -1.7(9)
C1 C2 C3 C4 . . 3.0(9)
C2 C3 C4 C5 . . -0.1(8)
C1 N1 C5 C4 . . 5.8(8)
Hg1 N1 C5 C4 . . -147.8(4)
C1 N1 C5 C6 . . -177.5(5)
Hg1 N1 C5 C6 . . 29.0(6)
C3 C4 C5 N1 . . -4.5(8)
C3 C4 C5 C6 . . 179.0(5)
C7 N2 C6 C7 . 2_666 4.0(8)
Hg1 N2 C6 C7 . 2_666 -150.0(4)
C7 N2 C6 C5 . . -173.9(4)
Hg1 N2 C6 C5 . . 32.1(5)
N1 C5 C6 N2 . . -41.4(6)
C4 C5 C6 N2 . . 135.4(5)
N1 C5 C6 C7 . 2_666 140.9(5)
C4 C5 C6 C7 . 2_666 -42.3(8)
C6 N2 C7 C6 . 2_666 -4.0(8)
Hg1 N2 C7 C6 . 2_666 149.4(4)
C6 N2 C7 C8 . . 172.5(4)
Hg1 N2 C7 C8 . . -34.1(5)
C12 N3 C8 C9 . . -0.4(8)
Hg1 N3 C8 C9 . . 166.0(4)
C12 N3 C8 C7 . . -174.9(5)
Hg1 N3 C8 C7 . . -8.5(6)
N2 C7 C8 N3 . . 27.9(6)
C6 C7 C8 N3 2_666 . -155.8(5)
N2 C7 C8 C9 . . -146.6(5)
C6 C7 C8 C9 2_666 . 29.6(8)
N3 C8 C9 C10 . . 2.5(8)
C7 C8 C9 C10 . . 176.7(5)
C8 C9 C10 C11 . . -1.9(8)
C9 C10 C11 C12 . . -0.6(8)
C8 N3 C12 C11 . . -2.3(8)
Hg1 N3 C12 C11 . . -168.7(4)
C10 C11 C12 N3 . . 2.8(9)
